data_4078393
loop_
_publ_author_name
'Lindner, Ekkehard'
'Pautz, Stefan'
'Fawzi, Riad'
'Steimann, Manfred'

_publ_section_title
;
 Behavior of (Ether&#x2212;phosphine)ruthenium(II) Complexes
 [(\h6-C6Me6)RuH(P&#x2312;O)][BF4] Containing Reactive Ru&#x2212;O and
 Ru&#x2212;H Bonds toward Various Small Molecules and Their Application in
 Ring-Opening Metathesis Polymerization
;
_journal_issue 14
_journal_name_full Organometallics
_journal_page_first 3006
_journal_paper_doi 10.1021/om980001o
_journal_volume 17
_journal_year 1998
_chemical_formula_sum 'C33 H45 B F4 N O2 P Ru'
_chemical_formula_weight 706.55
_chemical_name_systematic
; 
 ? 
;
_space_group_IT_number 2
_symmetry_cell_setting triclinic
_symmetry_space_group_name_Hall '-P 1'
_symmetry_space_group_name_H-M 'P -1'
_atom_sites_solution_hydrogens geom
_atom_sites_solution_primary direct
_atom_sites_solution_secondary difmap
_audit_creation_method SHELXL
_cell_angle_alpha 105.28(3)
_cell_angle_beta 90.66(3)
_cell_angle_gamma 90.50(3)
_cell_formula_units_Z 2
_cell_length_a 9.768(2)
_cell_length_b 12.018(2)
_cell_length_c 14.577(3)
_cell_measurement_reflns_used 25
_cell_measurement_temperature 173(2)
_cell_measurement_theta_max 30
_cell_measurement_theta_min 15
_cell_volume 1650.5(6)
_computing_cell_refinement 'Siemens P4'
_computing_data_collection 'Siemens P4'
_computing_data_reduction 'Siemens P4'
_computing_molecular_graphics 'Siemens XP'
_computing_publication_material 'Siemens XCIF'
_computing_structure_refinement 'SHELXTL V5.03 (Sheldrick, 1995)'
_computing_structure_solution 'SHELXTL V5.03 (Sheldrick, 1995)'
_diffrn_ambient_temperature 173(2)
_diffrn_measurement_device 'Siemens P4'
_diffrn_measurement_method 'Omega Scan'
_diffrn_radiation_monochromator graphite
_diffrn_radiation_source 'fine-focus sealed tube'
_diffrn_radiation_type MoK\a
_diffrn_radiation_wavelength 0.71073
_diffrn_reflns_av_R_equivalents 0.0237
_diffrn_reflns_av_sigmaI/netI 0.0321
_diffrn_reflns_limit_h_max 11
_diffrn_reflns_limit_h_min -11
_diffrn_reflns_limit_k_max 13
_diffrn_reflns_limit_k_min -13
_diffrn_reflns_limit_l_max 17
_diffrn_reflns_limit_l_min -17
_diffrn_reflns_number 11490
_diffrn_reflns_theta_max 25.00
_diffrn_reflns_theta_min 2.09
_diffrn_standards_interval_count 58
_diffrn_standards_number 2
_exptl_absorpt_coefficient_mu 0.576
_exptl_absorpt_correction_T_max 0.547
_exptl_absorpt_correction_T_min 0.480
_exptl_absorpt_correction_type psi-scan
_exptl_crystal_density_diffrn 1.422
_exptl_crystal_description cube
_exptl_crystal_F_000 732
_exptl_crystal_size_max 0.25
_exptl_crystal_size_mid 0.20
_exptl_crystal_size_min 0.20
_refine_diff_density_max 1.343
_refine_diff_density_min -0.723
_refine_diff_density_rms 0.098
_refine_ls_extinction_coef 0.0000(14)
_refine_ls_extinction_expression Fc^*^=kFc[1+0.001xFc^2^\l^3^/sin(2\q)]^-1/4^
_refine_ls_extinction_method SHELXL
_refine_ls_goodness_of_fit_all 1.594
_refine_ls_goodness_of_fit_obs 1.587
_refine_ls_hydrogen_treatment riding
_refine_ls_matrix_type full
_refine_ls_number_parameters 389
_refine_ls_number_reflns 5752
_refine_ls_number_restraints 0
_refine_ls_restrained_S_all 1.594
_refine_ls_restrained_S_obs 1.587
_refine_ls_R_factor_all 0.0555
_refine_ls_R_factor_obs 0.0503
_refine_ls_shift/esd_max -0.512
_refine_ls_shift/esd_mean 0.001
_refine_ls_structure_factor_coef Fsqd
_refine_ls_weighting_scheme
; calc 
 [0.00000+1.00000exp(5.00(sin\q/\l)^2^)]/ 
   [\s^2^(Fo^2^)+0.0000+3.7870*P+(0.0865P)^2^+0.0000sin\q/\l] 
 where P = 0.33333Fo^2^ + 0.66667Fc^2^ 
;
_refine_ls_wR_factor_all 0.1380
_refine_ls_wR_factor_obs 0.1305
_reflns_number_observed 5218
_reflns_number_total 5752
_reflns_observed_criterion >2sigma(I)
_cod_data_source_file om980001o.cif
_cod_data_source_block 7a
_cod_depositor_comments
;
The following automatic conversions were performed:

'_exptl_absorpt_correction_type' value 'Psi Scan' changed to
'psi-scan' according to
/home/saulius/struct/CIF-dictionaries/cif_core.dic dictionary named
'cif_core.dic' version 2.4.1 from 2010-06-29.

Automatic conversion script
Id: cif_fix_values 1715 2011-07-08 13:25:40Z adriana 
;
_cod_original_sg_symbol_H-M P-1
_cod_database_code 4078393

loop_
_symmetry_equiv_pos_as_xyz
'x, y, z'
'-x, -y, -z'

loop_
_atom_site_aniso_label
_atom_site_aniso_U_11
_atom_site_aniso_U_22
_atom_site_aniso_U_33
_atom_site_aniso_U_23
_atom_site_aniso_U_13
_atom_site_aniso_U_12
Ru1 0.0310(2) 0.0298(2) 0.0355(2) 0.01111(11) 0.00336(11) -0.00111(11)
P1 0.0273(4) 0.0296(4) 0.0325(4) 0.0063(3) 0.0012(3) 0.0039(3)
O1 0.079(2) 0.034(2) 0.051(2) 0.0080(13) 0.015(2) 0.0155(15)
O2 0.064(2) 0.056(2) 0.051(2) 0.0156(15) 0.011(2) 0.019(2)
N1 0.037(2) 0.066(2) 0.049(2) 0.027(2) -0.0057(15) -0.011(2)
C1 0.063(3) 0.071(4) 0.063(3) -0.014(3) 0.032(3) -0.035(3)
C2 0.092(4) 0.064(3) 0.134(6) 0.073(4) 0.082(5) 0.047(3)
C3 0.044(2) 0.108(5) 0.039(2) 0.031(3) 0.009(2) -0.004(3)
C4 0.066(3) 0.035(2) 0.072(3) 0.008(2) 0.045(3) 0.002(2)
C5 0.029(2) 0.096(5) 0.101(5) 0.058(4) 0.020(3) 0.008(3)
C6 0.038(3) 0.111(6) 0.084(4) 0.045(4) 0.017(3) -0.005(3)
C7 0.205(13) 0.113(7) 0.181(11) -0.072(8) 0.132(11) -0.108(9)
C8 0.212(13) 0.157(10) 0.261(16) 0.174(12) 0.171(13) 0.134(10)
C9 0.071(5) 0.295(17) 0.065(4) 0.078(7) -0.004(4) -0.029(7)
C10 0.162(9) 0.060(4) 0.130(7) -0.016(4) 0.097(7) -0.023(5)
C11 0.060(4) 0.129(8) 0.214(12) 0.110(9) 0.035(6) 0.032(4)
C12 0.054(4) 0.270(17) 0.103(7) 0.055(8) -0.008(4) -0.049(7)
C13 0.028(2) 0.045(2) 0.042(2) 0.016(2) -0.0009(14) -0.0071(15)
C14 0.044(2) 0.072(3) 0.038(2) 0.026(2) -0.010(2) -0.013(2)
C15 0.150(8) 0.088(5) 0.062(4) 0.009(4) -0.019(5) -0.026(5)
C16 0.047(3) 0.162(8) 0.099(5) 0.091(6) -0.009(3) -0.005(4)
C17 0.052(3) 0.087(4) 0.063(3) 0.042(3) -0.001(2) -0.012(3)
C18 0.056(3) 0.053(3) 0.048(2) 0.016(2) 0.006(2) 0.025(2)
C19 0.071(3) 0.070(3) 0.052(3) 0.025(2) 0.014(2) 0.037(3)
C20 0.055(3) 0.095(4) 0.057(3) 0.042(3) 0.017(2) 0.036(3)
C21 0.036(2) 0.114(5) 0.043(2) 0.034(3) 0.000(2) 0.003(3)
C22 0.036(2) 0.069(3) 0.038(2) 0.014(2) 0.001(2) 0.006(2)
C23 0.033(2) 0.048(2) 0.037(2) 0.012(2) 0.0043(15) 0.012(2)
C24 0.036(2) 0.049(2) 0.044(2) 0.001(2) 0.006(2) -0.005(2)
C25 0.047(2) 0.064(3) 0.041(2) -0.003(2) 0.008(2) -0.004(2)
C26 0.040(2) 0.074(3) 0.046(2) 0.014(2) 0.010(2) -0.001(2)
C27 0.034(2) 0.056(3) 0.055(2) 0.022(2) 0.007(2) 0.000(2)
C28 0.028(2) 0.043(2) 0.047(2) 0.013(2) 0.0029(15) 0.0016(15)
C29 0.024(2) 0.040(2) 0.036(2) 0.0091(15) 0.0014(13) 0.0028(14)
C30 0.039(2) 0.032(2) 0.040(2) 0.0010(15) 0.002(2) 0.0011(15)
C31 0.044(2) 0.031(2) 0.052(2) 0.006(2) 0.004(2) 0.003(2)
C32 0.194(11) 0.089(5) 0.082(5) 0.052(4) 0.059(6) 0.082(6)
C33 0.094(4) 0.041(2) 0.067(3) 0.011(2) -0.003(3) 0.016(3)
B1 0.112(6) 0.056(3) 0.052(3) 0.018(3) -0.008(3) 0.012(4)
F1 0.157(8) 0.391(18) 0.249(13) -0.131(12) 0.039(8) -0.168(11)
F2 0.142(6) 0.092(4) 0.274(11) 0.003(5) 0.064(7) 0.024(4)
F3 0.162(6) 0.187(7) 0.102(4) 0.066(5) 0.001(4) 0.033(5)
F4 0.152(6) 0.240(9) 0.071(3) 0.036(4) 0.017(3) 0.087(6)

loop_
_atom_site_label
_atom_site_type_symbol
_atom_site_fract_x
_atom_site_fract_y
_atom_site_fract_z
_atom_site_U_iso_or_equiv
_atom_site_thermal_displace_type
_atom_site_occupancy
_atom_site_calc_flag
_atom_site_refinement_flags
Ru1 Ru 0.31048(3) 0.67644(2) 0.75742(2) 0.0316(2) Uani 1 d .
P1 P 0.52570(9) 0.75505(8) 0.77703(6) 0.0301(2) Uani 1 d .
O1 O 0.4138(4) 1.0826(3) 0.8931(3) 0.0550(8) Uani 1 d .
O2 O 0.4623(4) 1.0125(3) 0.7386(3) 0.0564(8) Uani 1 d .
N1 N 0.2831(4) 0.7641(4) 0.5774(3) 0.0486(9) Uani 1 d .
C1 C 0.1400(7) 0.5537(6) 0.7701(4) 0.072(2) Uani 1 d .
C2 C 0.2430(8) 0.5623(6) 0.8487(6) 0.087(3) Uani 1 d .
C3 C 0.2658(5) 0.6802(6) 0.9121(3) 0.0618(14) Uani 1 d .
C4 C 0.1858(6) 0.7703(4) 0.8909(4) 0.0584(14) Uani 1 d .
C5 C 0.1020(5) 0.7498(7) 0.8141(5) 0.069(2) Uani 1 d .
C6 C 0.0799(6) 0.6475(8) 0.7593(5) 0.074(2) Uani 1 d .
C7 C 0.1102(16) 0.4309(10) 0.7122(10) 0.187(9) Uani 1 d .
H7A H 0.1690(16) 0.3777(10) 0.7348(10) 0.224 Uiso 1 calc R
H7B H 0.1283(16) 0.4242(10) 0.6450(10) 0.224 Uiso 1 calc R
H7C H 0.0139(16) 0.4115(10) 0.7194(10) 0.224 Uiso 1 calc R
C8 C 0.3194(15) 0.4652(11) 0.8730(12) 0.185(9) Uani 1 d .
H8A H 0.2959(15) 0.3924(11) 0.8263(12) 0.222 Uiso 1 calc R
H8B H 0.2938(15) 0.4602(11) 0.9366(12) 0.222 Uiso 1 calc R
H8C H 0.4182(15) 0.4798(11) 0.8718(12) 0.222 Uiso 1 calc R
C9 C 0.3591(9) 0.7022(14) 0.9976(6) 0.138(5) Uani 1 d .
H9A H 0.4043(9) 0.6304(14) 0.9995(6) 0.165 Uiso 1 calc R
H9B H 0.3055(9) 0.7304(14) 1.0553(6) 0.165 Uiso 1 calc R
H9C H 0.4283(9) 0.7602(14) 0.9937(6) 0.165 Uiso 1 calc R
C10 C 0.1938(13) 0.8886(7) 0.9625(8) 0.124(5) Uani 1 d .
H10A H 0.2600(13) 0.8866(7) 1.0130(8) 0.149 Uiso 1 calc R
H10B H 0.1035(13) 0.9087(7) 0.9901(8) 0.149 Uiso 1 calc R
H10C H 0.2232(13) 0.9465(7) 0.9302(8) 0.149 Uiso 1 calc R
C11 C 0.0250(8) 0.8523(10) 0.7944(10) 0.122(4) Uani 1 d .
H11A H 0.0526(8) 0.9234(10) 0.8417(10) 0.146 Uiso 1 calc R
H11B H -0.0738(8) 0.8399(10) 0.7983(10) 0.146 Uiso 1 calc R
H11C H 0.0471(8) 0.8590(10) 0.7306(10) 0.146 Uiso 1 calc R
C12 C -0.0204(9) 0.6245(15) 0.6736(8) 0.142(5) Uani 1 d .
H12A H -0.0225(9) 0.5419(15) 0.6414(8) 0.170 Uiso 1 calc R
H12B H 0.0100(9) 0.6678(15) 0.6290(8) 0.170 Uiso 1 calc R
H12C H -0.1123(9) 0.6494(15) 0.6959(8) 0.170 Uiso 1 calc R
C13 C 0.2966(4) 0.7316(4) 0.6451(3) 0.0372(8) Uani 1 d .
C14 C 0.2649(5) 0.7999(5) 0.4907(3) 0.0496(11) Uani 1 d .
C15 C 0.2835(12) 0.6934(8) 0.4068(6) 0.103(3) Uani 1 d .
H15A H 0.3754(12) 0.6624(8) 0.4100(6) 0.123 Uiso 1 calc R
H15B H 0.2721(12) 0.7152(8) 0.3469(6) 0.123 Uiso 1 calc R
H15C H 0.2149(12) 0.6345(8) 0.4098(6) 0.123 Uiso 1 calc R
C16 C 0.1268(6) 0.8551(9) 0.4933(6) 0.092(3) Uani 1 d .
H16A H 0.0550(6) 0.7983(9) 0.4952(6) 0.111 Uiso 1 calc R
H16B H 0.1140(6) 0.8827(9) 0.4362(6) 0.111 Uiso 1 calc R
H16C H 0.1213(6) 0.9203(9) 0.5500(6) 0.111 Uiso 1 calc R
C17 C 0.3778(6) 0.8870(6) 0.4877(4) 0.0632(14) Uani 1 d .
H17A H 0.4672(6) 0.8501(6) 0.4861(4) 0.076 Uiso 1 calc R
H17B H 0.3732(6) 0.9523(6) 0.5444(4) 0.076 Uiso 1 calc R
H17C H 0.3658(6) 0.9148(6) 0.4307(4) 0.076 Uiso 1 calc R
C18 C 0.6578(5) 0.5621(4) 0.8033(3) 0.0516(11) Uani 1 d .
H18A H 0.5958(5) 0.5216(4) 0.7551(3) 0.062 Uiso 1 calc R
C19 C 0.7549(6) 0.5011(5) 0.8398(4) 0.0623(14) Uani 1 d .
H19A H 0.7596(6) 0.4196(5) 0.8168(4) 0.075 Uiso 1 calc R
C20 C 0.8447(6) 0.5609(6) 0.9101(4) 0.065(2) Uani 1 d .
H20A H 0.9129(6) 0.5200(6) 0.9344(4) 0.078 Uiso 1 calc R
C21 C 0.8368(5) 0.6772(6) 0.9449(4) 0.0618(15) Uani 1 d .
H21A H 0.8978(5) 0.7165(6) 0.9943(4) 0.074 Uiso 1 calc R
C22 C 0.7389(4) 0.7400(5) 0.9083(3) 0.0474(10) Uani 1 d .
H22A H 0.7340(4) 0.8214(5) 0.9327(3) 0.057 Uiso 1 calc R
C23 C 0.6495(4) 0.6823(4) 0.8362(3) 0.0389(8) Uani 1 d .
C24 C 0.6110(4) 0.6589(4) 0.5905(3) 0.0451(9) Uani 1 d .
H24A H 0.5583(4) 0.5934(4) 0.5940(3) 0.054 Uiso 1 calc R
C25 C 0.6820(5) 0.6578(5) 0.5084(3) 0.0539(11) Uani 1 d .
H25A H 0.6778(5) 0.5910(5) 0.4561(3) 0.065 Uiso 1 calc R
C26 C 0.7587(5) 0.7523(5) 0.5016(3) 0.0537(11) Uani 1 d .
H26A H 0.8061(5) 0.7511(5) 0.4448(3) 0.064 Uiso 1 calc R
C27 C 0.7660(4) 0.8484(4) 0.5781(4) 0.0468(10) Uani 1 d .
H27A H 0.8191(4) 0.9135(4) 0.5740(4) 0.056 Uiso 1 calc R
C28 C 0.6960(4) 0.8508(4) 0.6611(3) 0.0389(8) Uani 1 d .
H28A H 0.7024(4) 0.9174(4) 0.7134(3) 0.047 Uiso 1 calc R
C29 C 0.6169(4) 0.7570(3) 0.6685(3) 0.0336(7) Uani 1 d .
C30 C 0.5317(4) 0.9050(3) 0.8495(3) 0.0386(8) Uani 1 d .
H30A H 0.5181(4) 0.9061(3) 0.9169(3) 0.046 Uiso 1 calc R
H30B H 0.6237(4) 0.9379(3) 0.8444(3) 0.046 Uiso 1 calc R
C31 C 0.4251(5) 0.9803(4) 0.8204(3) 0.0431(9) Uani 1 d .
H31A H 0.3348(5) 0.9387(4) 0.8095(3) 0.052 Uiso 1 calc R
C32 C 0.4081(13) 1.1237(8) 0.7484(6) 0.115(4) Uani 1 d .
H32A H 0.3307(13) 1.1201(8) 0.7032(6) 0.139 Uiso 1 calc R
H32B H 0.4793(13) 1.1764(8) 0.7353(6) 0.139 Uiso 1 calc R
C33 C 0.3615(8) 1.1647(5) 0.8467(4) 0.0680(15) Uani 1 d .
H33A H 0.3985(8) 1.2429(5) 0.8769(4) 0.082 Uiso 1 calc R
H33B H 0.2603(8) 1.1667(5) 0.8489(4) 0.082 Uiso 1 calc R
B1 B -0.0563(10) 0.1633(6) 0.7911(5) 0.073(2) Uani 1 d .
F1 F -0.1675(11) 0.1163(15) 0.7728(10) 0.307(10) Uani 1 d .
F2 F -0.0665(9) 0.2717(6) 0.8404(8) 0.177(4) Uani 1 d .
F3 F 0.0167(9) 0.1293(8) 0.8603(5) 0.145(3) Uani 1 d .
F4 F 0.0340(8) 0.1478(8) 0.7188(4) 0.154(3) Uani 1 d .

loop_
_atom_type_symbol
_atom_type_description
_atom_type_scat_dispersion_real
_atom_type_scat_dispersion_imag
_atom_type_scat_source
C C 0.0033 0.0016 'International Tables Vol C Tables 4.2.6.8 and 6.1.1.4'
H H 0.0000 0.0000 'International Tables Vol C Tables 4.2.6.8 and 6.1.1.4'
B B 0.0013 0.0007 'International Tables Vol C Tables 4.2.6.8 and 6.1.1.4'
N N 0.0061 0.0033 'International Tables Vol C Tables 4.2.6.8 and 6.1.1.4'
O O 0.0106 0.0060 'International Tables Vol C Tables 4.2.6.8 and 6.1.1.4'
F F 0.0171 0.0103 'International Tables Vol C Tables 4.2.6.8 and 6.1.1.4'
P P 0.1023 0.0942 'International Tables Vol C Tables 4.2.6.8 and 6.1.1.4'
Ru Ru -1.2594 0.8363 'International Tables Vol C Tables 4.2.6.8 and 6.1.1.4'

loop_
_geom_angle_atom_site_label_1
_geom_angle_atom_site_label_2
_geom_angle_atom_site_label_3
_geom_angle
C13 Ru1 C2 152.3(3)
C13 Ru1 C1 113.7(2)
C2 Ru1 C1 38.9(3)
C13 Ru1 C6 92.0(2)
C2 Ru1 C6 65.3(3)
C1 Ru1 C6 33.8(3)
C13 Ru1 P1 86.60(11)
C2 Ru1 P1 119.5(2)
C1 Ru1 P1 156.9(2)
C6 Ru1 P1 164.4(2)
C13 Ru1 C3 154.5(2)
C2 Ru1 C3 38.2(3)
C1 Ru1 C3 67.3(2)
C6 Ru1 C3 75.6(2)
P1 Ru1 C3 99.32(14)
C13 Ru1 C5 93.6(2)
C2 Ru1 C5 76.1(2)
C1 Ru1 C5 60.9(3)
C6 Ru1 C5 32.8(3)
P1 Ru1 C5 131.8(2)
C3 Ru1 C5 63.9(2)
C13 Ru1 C4 118.4(2)
C2 Ru1 C4 65.5(2)
C1 Ru1 C4 73.9(2)
C6 Ru1 C4 60.2(3)
P1 Ru1 C4 107.0(2)
C3 Ru1 C4 36.1(2)
C5 Ru1 C4 33.8(3)
C29 P1 C30 104.8(2)
C29 P1 C23 101.3(2)
C30 P1 C23 103.7(2)
C29 P1 Ru1 116.48(13)
C30 P1 Ru1 113.55(14)
C23 P1 Ru1 115.42(15)
C31 O1 C33 104.7(4)
C31 O2 C32 106.2(4)
C13 N1 C14 177.6(5)
C6 C1 C2 120.0(6)
C6 C1 C7 126.1(11)
C2 C1 C7 113.8(10)
C6 C1 Ru1 73.9(4)
C2 C1 Ru1 70.2(3)
C7 C1 Ru1 130.2(4)
C3 C2 C1 115.3(5)
C3 C2 C8 117.2(11)
C1 C2 C8 127.4(10)
C3 C2 Ru1 72.4(3)
C1 C2 Ru1 70.9(3)
C8 C2 Ru1 128.5(5)
C4 C3 C2 116.2(5)
C4 C3 C9 121.8(8)
C2 C3 C9 121.8(8)
C4 C3 Ru1 73.7(3)
C2 C3 Ru1 69.3(3)
C9 C3 Ru1 130.6(4)
C5 C4 C3 121.5(5)
C5 C4 C10 121.5(8)
C3 C4 C10 116.9(8)
C5 C4 Ru1 71.6(3)
C3 C4 Ru1 70.1(3)
C10 C4 Ru1 135.1(4)
C6 C5 C4 122.6(6)
C6 C5 C11 119.3(8)
C4 C5 C11 118.1(8)
C6 C5 Ru1 72.6(4)
C4 C5 Ru1 74.6(3)
C11 C5 Ru1 128.6(4)
C5 C6 C1 124.2(7)
C5 C6 C12 122.1(9)
C1 C6 C12 113.7(10)
C5 C6 Ru1 74.6(3)
C1 C6 Ru1 72.2(3)
C12 C6 Ru1 127.0(5)
C1 C7 H7A 109.5(9)
C1 C7 H7B 109.5(6)
H7A C7 H7B 109.5
C1 C7 H7C 109.5(5)
H7A C7 H7C 109.5
H7B C7 H7C 109.5
C2 C8 H8A 109.5(9)
C2 C8 H8B 109.5(5)
H8A C8 H8B 109.5
C2 C8 H8C 109.5(6)
H8A C8 H8C 109.5
H8B C8 H8C 109.5
C3 C9 H9A 109.5(7)
C3 C9 H9B 109.5(4)
H9A C9 H9B 109.5
C3 C9 H9C 109.5(5)
H9A C9 H9C 109.5
H9B C9 H9C 109.5
C4 C10 H10A 109.5(6)
C4 C10 H10B 109.5(4)
H10A C10 H10B 109.5
C4 C10 H10C 109.5(4)
H10A C10 H10C 109.5
H10B C10 H10C 109.5
C5 C11 H11A 109.5(6)
C5 C11 H11B 109.5(4)
H11A C11 H11B 109.5
C5 C11 H11C 109.5(5)
H11A C11 H11C 109.5
H11B C11 H11C 109.5
C6 C12 H12A 109.5(7)
C6 C12 H12B 109.5(5)
H12A C12 H12B 109.5
C6 C12 H12C 109.5(5)
H12A C12 H12C 109.5
H12B C12 H12C 109.5
N1 C13 Ru1 177.5(3)
N1 C14 C16 108.2(4)
N1 C14 C17 107.9(4)
C16 C14 C17 110.2(5)
N1 C14 C15 107.7(5)
C16 C14 C15 114.3(7)
C17 C14 C15 108.4(6)
C14 C15 H15A 109.5(5)
C14 C15 H15B 109.5(4)
H15A C15 H15B 109.5
C14 C15 H15C 109.5(4)
H15A C15 H15C 109.5
H15B C15 H15C 109.5
C14 C16 H16A 109.5(4)
C14 C16 H16B 109.5(3)
H16A C16 H16B 109.5
C14 C16 H16C 109.5(4)
H16A C16 H16C 109.5
H16B C16 H16C 109.5
C14 C17 H17A 109.5(3)
C14 C17 H17B 109.5(3)
H17A C17 H17B 109.5
C14 C17 H17C 109.5(3)
H17A C17 H17C 109.5
H17B C17 H17C 109.5
C19 C18 C23 121.3(5)
C19 C18 H18A 119.4(4)
C23 C18 H18A 119.4(3)
C20 C19 C18 119.0(6)
C20 C19 H19A 120.5(3)
C18 C19 H19A 120.5(4)
C21 C20 C19 121.0(5)
C21 C20 H20A 119.5(3)
C19 C20 H20A 119.5(3)
C20 C21 C22 120.5(5)
C20 C21 H21A 119.8(3)
C22 C21 H21A 119.8(3)
C23 C22 C21 119.6(5)
C23 C22 H22A 120.2(3)
C21 C22 H22A 120.2(3)
C22 C23 C18 118.6(4)
C22 C23 P1 123.8(4)
C18 C23 P1 117.6(3)
C25 C24 C29 120.1(4)
C25 C24 H24A 120.0(3)
C29 C24 H24A 120.0(2)
C26 C25 C24 121.0(4)
C26 C25 H25A 119.5(3)
C24 C25 H25A 119.5(3)
C27 C26 C25 119.3(4)
C27 C26 H26A 120.3(3)
C25 C26 H26A 120.3(3)
C26 C27 C28 120.5(4)
C26 C27 H27A 119.8(3)
C28 C27 H27A 119.8(3)
C27 C28 C29 120.8(4)
C27 C28 H28A 119.6(3)
C29 C28 H28A 119.6(2)
C28 C29 C24 118.4(4)
C28 C29 P1 122.4(3)
C24 C29 P1 119.2(3)
C31 C30 P1 113.4(3)
C31 C30 H30A 108.9(2)
P1 C30 H30A 108.90(14)
C31 C30 H30B 108.9(2)
P1 C30 H30B 108.90(14)
H30A C30 H30B 107.7
O2 C31 O1 106.6(3)
O2 C31 C30 112.0(4)
O1 C31 C30 108.9(4)
O2 C31 H31A 109.8(3)
O1 C31 H31A 109.8(3)
C30 C31 H31A 109.8(2)
O2 C32 C33 106.7(5)
O2 C32 H32A 110.4(6)
C33 C32 H32A 110.4(6)
O2 C32 H32B 110.4(5)
C33 C32 H32B 110.4(6)
H32A C32 H32B 108.6
O1 C33 C32 104.5(5)
O1 C33 H33A 110.8(3)
C32 C33 H33A 110.8(5)
O1 C33 H33B 110.8(4)
C32 C33 H33B 110.8(6)
H33A C33 H33B 108.9
F1 B1 F2 112.1(11)
F1 B1 F4 117.0(9)
F2 B1 F4 113.4(9)
F1 B1 F3 113.8(13)
F2 B1 F3 95.1(8)
F4 B1 F3 102.9(7)

loop_
_geom_bond_atom_site_label_1
_geom_bond_atom_site_label_2
_geom_bond_distance
Ru1 C13 1.925(4)
Ru1 C2 2.248(5)
Ru1 C1 2.257(5)
Ru1 C6 2.277(6)
Ru1 P1 2.2810(11)
Ru1 C3 2.290(5)
Ru1 C5 2.301(5)
Ru1 C4 2.337(4)
P1 C29 1.830(4)
P1 C30 1.833(4)
P1 C23 1.834(4)
O1 C31 1.402(5)
O1 C33 1.430(7)
O2 C31 1.397(6)
O2 C32 1.415(7)
N1 C13 1.160(6)
N1 C14 1.448(6)
C1 C6 1.320(11)
C1 C2 1.499(12)
C1 C7 1.518(9)
C2 C3 1.486(11)
C2 C8 1.507(9)
C3 C4 1.436(9)
C3 C9 1.500(9)
C4 C5 1.347(10)
C4 C10 1.527(8)
C5 C6 1.292(11)
C5 C11 1.538(10)
C6 C12 1.544(12)
C7 H7A 0.98
C7 H7B 0.98
C7 H7C 0.98
C8 H8A 0.98
C8 H8B 0.98
C8 H8C 0.98
C9 H9A 0.98
C9 H9B 0.98
C9 H9C 0.98
C10 H10A 0.98
C10 H10B 0.98
C10 H10C 0.98
C11 H11A 0.98
C11 H11B 0.98
C11 H11C 0.98
C12 H12A 0.98
C12 H12B 0.98
C12 H12C 0.98
C14 C16 1.505(9)
C14 C17 1.524(7)
C14 C15 1.534(10)
C15 H15A 0.98
C15 H15B 0.98
C15 H15C 0.98
C16 H16A 0.98
C16 H16B 0.98
C16 H16C 0.98
C17 H17A 0.98
C17 H17B 0.98
C17 H17C 0.98
C18 C19 1.387(7)
C18 C23 1.400(7)
C18 H18A 0.95
C19 C20 1.385(10)
C19 H19A 0.95
C20 C21 1.359(10)
C20 H20A 0.95
C21 C22 1.408(7)
C21 H21A 0.95
C22 C23 1.390(6)
C22 H22A 0.95
C24 C25 1.386(7)
C24 C29 1.406(6)
C24 H24A 0.95
C25 C26 1.382(8)
C25 H25A 0.95
C26 C27 1.378(7)
C26 H26A 0.95
C27 C28 1.390(6)
C27 H27A 0.95
C28 C29 1.390(6)
C28 H28A 0.95
C30 C31 1.514(6)
C30 H30A 0.99
C30 H30B 0.99
C31 H31A 1.00
C32 C33 1.466(10)
C32 H32A 0.99
C32 H32B 0.99
C33 H33A 0.99
C33 H33B 0.99
B1 F1 1.215(12)
B1 F2 1.316(10)
B1 F4 1.358(11)
B1 F3 1.378(10)
